data_2000088
loop_
_publ_author_name
'Masse, R.'
'Durif, A.'

_publ_section_title
;
 Syntheses and crystal structures of \a methyl alaninium dihydrogen
 monophosphate and L\b methyl alaninium dihydrogen monophosphate. An
 approach for the design and preparation of polar organic-inorganic materials
;
_journal_issue 1-4
_journal_name_full 'Zeitschrift f\"ur Kristallographie - Crystalline Materials'
_journal_page_first 19
_journal_page_last 32
_journal_paper_doi 10.1524/zkri.1989.190.14.19
_journal_volume 190
_journal_year 1990
_chemical_formula_sum 'C4 H12 N O6 P'
_space_group_IT_number 4
_symmetry_cell_setting monoclinic
_symmetry_space_group_name_Hall 'P 2yb'
_symmetry_space_group_name_H-M 'P 1 21 1'
_cell_angle_alpha 90
_cell_angle_beta 105.48(7)
_cell_angle_gamma 90
_cell_formula_units_Z 2
_cell_length_a 7.164(2)
_cell_length_b 6.533(2)
_cell_length_c 9.458(2)
_cell_volume 426.599
_exptl_crystal_density_diffrn 1.565
_refine_ls_R_factor_gt 0.033
_refine_ls_wR_factor_gt 0.033
_cod_original_sg_symbol_H-M 'P 21'
_cod_original_formula_sum 'C4 H12 N1 O6 P1'
_cod_database_code 2000088

loop_
_symmetry_equiv_pos_site_id
_symmetry_equiv_pos_as_xyz
1 x,y,z
2 -x,1/2+y,-z

loop_
_atom_site_label
_atom_site_type_symbol
_atom_site_fract_x
_atom_site_fract_y
_atom_site_fract_z
P1 P 0.35996(6) 0.00000 0.87709(5)
O1 O 0.4295(2) -0.0125(3) 1.0420(2)
O2 O 0.3819(3) -0.2104(3) 0.8037(2)
O3 O 0.5010(2) 0.1405(3) 0.8176(2)
O4 O 0.1560(2) 0.0733(3) 0.8205(2)
C1 C 0.0471(3) 0.0239(3) 0.2165(2)
C2 C 0.1956(3) 0.1861(3) 0.2838(2)
C3 C 0.1771(4) 0.2638(4) 0.4315(2)
C4 C 0.3237(5) 0.4292(5) 0.4968(3)
O5 O -0.0618(3) 0.0423(3) 0.0964(2)
O6 O 0.0539(3) -0.1337(3) 0.3046(2)
N1 N 0.1709(2) 0.3537(3) 0.1736(2)
H1 H 0.532(5) 0.258(7) 0.883(4)
H2 H 0.432(4) -0.310(6) 0.855(3)
H3 H -0.026(4) -0.217(6) 0.253(3)
H4 H 0.327(4) 0.156(5) 0.299(3)
H5 H 0.213(4) 0.135(5) 0.494(3)
H6 H 0.054(5) 0.259(6) 0.422(4)
H7 H 0.325(5) 0.554(7) 0.426(4)
H8 H 0.442(4) 0.397(5) 0.500(3)
H9 H 0.320(5) 0.451(6) 0.572(4)
H10 H 0.044(5) 0.424(7) 0.159(4)
H11 H 0.261(6) 0.427(7) 0.195(4)
H12 H 0.174(5) 0.284(8) 0.065(4)

loop_
_atom_type_symbol
_atom_type_radius_bond
C 0.68
H 0.23
N 0.68
O 0.68
P 1.05
